data_7042829
loop_
_publ_author_name
'Kumbhar, Avinash'
'Tayade, Sakharam B.'
'Dhavale, Vishal Mahesh'
'Kurungot, Sreekumar'
'Hey-Hawkins, Evamarie'
'L\"onnecke, Peter'
'Pujari, Bhalchandra'

_publ_section_title
;
 Proton Conduction in a Hydrogen-Bonded Complex of Copper(II)-Bipyridine
 Glycoluril Nitrate
;
_journal_name_full 'Dalton Trans.'
_journal_paper_doi 10.1039/C7DT00425G
_journal_year 2017
_chemical_formula_sum 'C28 H30 Cu N14 O15'
_chemical_formula_weight 866.20
_space_group_crystal_system tetragonal
_space_group_IT_number 133
_space_group_name_Hall '-P 4ac 2b'
_space_group_name_H-M_alt 'P 42/n b c'
_symmetry_space_group_name_Hall '-P 4ac 2b'
_symmetry_space_group_name_H-M 'P 42/n b c :2'
_atom_sites_solution_hydrogens mixed
_atom_sites_solution_primary dual
_atom_sites_solution_secondary difmap
_audit_creation_method SHELXL-2016/4
_audit_update_record
;
2016-09-08 deposited with the CCDC.
2017-04-24 downloaded from the CCDC.
;
_cell_angle_alpha 90
_cell_angle_beta 90
_cell_angle_gamma 90
_cell_formula_units_Z 4
_cell_length_a 16.3357(2)
_cell_length_b 16.3357(2)
_cell_length_c 12.9557(4)
_cell_measurement_reflns_used 2165
_cell_measurement_temperature 293(2)
_cell_measurement_theta_max 25.3000
_cell_measurement_theta_min 2.9420
_cell_volume 3457.29(12)
_computing_cell_refinement
;
CrysAlisPro, Agilent Technologies,
Version 1.171.37.35 (release 13-08-2014 CrysAlis171 .NET)
(compiled Aug 13 2014,18:06:01)
;
_computing_data_collection
;
CrysAlisPro, Agilent Technologies,
Version 1.171.37.35 (release 13-08-2014 CrysAlis171 .NET)
(compiled Aug 13 2014,18:06:01)
;
_computing_data_reduction
;
CrysAlisPro, Agilent Technologies,
Version 1.171.37.35 (release 13-08-2014 CrysAlis171 .NET)
(compiled Aug 13 2014,18:06:01)
;
_computing_molecular_graphics
;
 DIAMOND Version 3.2k
 K. Brandenburg, Crystal Impact GbR, Bonn, Germany
;
_computing_publication_material
;
 WINGX
 L.J. Farrugia,
 J. Appl. Cryst., 2012, 45, 849-854.
;
_computing_structure_refinement 'SHELXL-2016/4 (Sheldrick, 2016)'
_computing_structure_solution SHELXT-2014-5
_diffrn_ambient_temperature 293(2)
_diffrn_detector_area_resol_mean 16.3560
_diffrn_measured_fraction_theta_full 0.999
_diffrn_measured_fraction_theta_max 0.999
_diffrn_measurement_device_type 'Xcalibur, Sapphire3, Gemini'
_diffrn_measurement_method '\w scans'
_diffrn_radiation_type MoK\a
_diffrn_radiation_wavelength 0.71073
_diffrn_reflns_av_R_equivalents 0.0367
_diffrn_reflns_av_unetI/netI 0.0230
_diffrn_reflns_Laue_measured_fraction_full 0.999
_diffrn_reflns_Laue_measured_fraction_max 0.999
_diffrn_reflns_limit_h_max 11
_diffrn_reflns_limit_h_min -20
_diffrn_reflns_limit_k_max 20
_diffrn_reflns_limit_k_min -14
_diffrn_reflns_limit_l_max 15
_diffrn_reflns_limit_l_min -16
_diffrn_reflns_number 10630
_diffrn_reflns_point_group_measured_fraction_full 0.999
_diffrn_reflns_point_group_measured_fraction_max 0.999
_diffrn_reflns_theta_full 26.365
_diffrn_reflns_theta_max 26.365
_diffrn_reflns_theta_min 2.494
_diffrn_source 'Enhance (Mo) X-ray Source'
_exptl_absorpt_coefficient_mu 0.727
_exptl_absorpt_correction_T_max 1.00000
_exptl_absorpt_correction_T_min 0.98852
_exptl_absorpt_correction_type multi-scan
_exptl_absorpt_process_details
;
CrysAlisPro, Agilent Technologies,
Version 1.171.37.35 (release 13-08-2014 CrysAlis171 .NET)
(compiled Aug 13 2014,18:06:01)
Empirical absorption correction using spherical harmonics,
 implemented in SCALE3 ABSPACK scaling algorithm.
Empirical absorption correction using spherical harmonics,
 implemented in SCALE3 ABSPACK scaling algorithm.
;
_exptl_crystal_colour 'clear intense green'
_exptl_crystal_density_diffrn 1.664
_exptl_crystal_description prism
_exptl_crystal_F_000 1780
_exptl_crystal_size_max 0.4
_exptl_crystal_size_mid 0.4
_exptl_crystal_size_min 0.2
_refine_diff_density_max 0.291
_refine_diff_density_min -0.435
_refine_diff_density_rms 0.059
_refine_ls_extinction_method none
_refine_ls_goodness_of_fit_ref 1.067
_refine_ls_hydrogen_treatment mixed
_refine_ls_matrix_type full
_refine_ls_number_parameters 148
_refine_ls_number_reflns 1778
_refine_ls_number_restraints 29
_refine_ls_restrained_S_all 1.096
_refine_ls_R_factor_all 0.0800
_refine_ls_R_factor_gt 0.0595
_refine_ls_shift/su_max 0.000
_refine_ls_shift/su_mean 0.000
_refine_ls_structure_factor_coef Fsqd
_refine_ls_weighting_details 'w=1/[\s^2^(Fo^2^)+(0.0915P)^2^+2.8240P] where P=(Fo^2^+2Fc^2^)/3'
_refine_ls_weighting_scheme calc
_refine_ls_wR_factor_gt 0.1662
_refine_ls_wR_factor_ref 0.1836
_reflns_Friedel_coverage 0.000
_reflns_number_gt 1291
_reflns_number_total 1778
_reflns_threshold_expression 'I > 2\s(I)'
_cod_data_source_file c7dt00425g2.cif
_cod_data_source_block x2126fin
_cod_original_cell_volume 3457.29(14)
_cod_database_code 7042829
_shelx_shelxl_version_number 2016/4
_shelx_space_group_comment
;
The symmetry employed for this shelxl refinement is uniquely defined
by the following loop, which should always be used as a source of
symmetry information in preference to the above space-group names.
They are only intended as comments.
;

loop_
_space_group_symop_operation_xyz
'x, y, z'
'-x+1/2, -y+1/2, z'
'-y+1/2, x, z+1/2'
'y, -x+1/2, z+1/2'
'-x+1/2, y, -z'
'x, -y+1/2, -z'
'y, x, -z+1/2'
'-y+1/2, -x+1/2, -z+1/2'
'-x, -y, -z'
'x-1/2, y-1/2, -z'
'y-1/2, -x, -z-1/2'
'-y, x-1/2, -z-1/2'
'x-1/2, -y, z'
'-x, y-1/2, z'
'-y, -x, z-1/2'
'y-1/2, x-1/2, z-1/2'

loop_
_atom_site_label
_atom_site_type_symbol
_atom_site_fract_x
_atom_site_fract_y
_atom_site_fract_z
_atom_site_U_iso_or_equiv
_atom_site_adp_type
_atom_site_occupancy
_atom_site_site_symmetry_order
_atom_site_calc_flag
_atom_site_refinement_flags_posn
_atom_site_refinement_flags_adp
_atom_site_refinement_flags_occupancy
_atom_site_disorder_assembly
_atom_site_disorder_group
CU1 Cu 0.250000 0.250000 0.54229(9) 0.0517(4) Uani 0.5 2 d S T P . .
O1 O 0.14021(16) 0.67969(16) 0.67446(17) 0.0610(7) Uani 1 1 d . . . . .
O2 O 0.250000 0.250000 0.7086(6) 0.091(3) Uani 0.5 2 d S T P . .
H1O2 H 0.195360 0.259183 0.733345 0.136 Uiso 0.25 1 d R U P . .
H2O2 H 0.269367 0.198089 0.733345 0.136 Uiso 0.25 1 d R U P . .
O6 O 0.04247(18) 0.81027(19) 0.6170(3) 0.0758(9) Uani 1 1 d D . . . .
N1 N 0.32505(17) 0.34089(18) 0.5351(3) 0.0684(9) Uani 1 1 d . . . . .
N2 N 0.25194(16) 0.60031(15) 0.63132(17) 0.0428(6) Uani 1 1 d . . . . .
H1N2 H 0.273636 0.595556 0.691504 0.051 Uiso 1 1 calc R U . . .
N3 N 0.15783(16) 0.62434(16) 0.51371(18) 0.0440(6) Uani 1 1 d . . . . .
H1N3 H 0.115794 0.646054 0.484613 0.053 Uiso 1 1 calc R U . . .
C1 C 0.29079(18) 0.41550(18) 0.5237(3) 0.0460(8) Uani 1 1 d . . . . .
C2 C 0.32841(17) 0.48625(18) 0.5540(2) 0.0394(7) Uani 1 1 d . . . . .
C3 C 0.40535(19) 0.4806(2) 0.6003(2) 0.0498(8) Uani 1 1 d . . . . .
H3 H 0.432508 0.527380 0.622618 0.060 Uiso 1 1 calc R U . . .
C4 C 0.4403(2) 0.4047(2) 0.6123(3) 0.0619(10) Uani 1 1 d . . . . .
H4 H 0.491659 0.399590 0.642643 0.074 Uiso 1 1 calc R U . . .
C5 C 0.3988(2) 0.3362(2) 0.5792(4) 0.0748(13) Uani 1 1 d . . . . .
H5 H 0.422847 0.285051 0.587730 0.090 Uiso 1 1 calc R U . . .
C6 C 0.28752(17) 0.56815(17) 0.53789(19) 0.0348(6) Uani 1 1 d . . . . .
C7 C 0.1797(2) 0.63916(19) 0.6124(2) 0.0440(7) Uani 1 1 d . . . . .
O3 O -0.0907(6) 0.8211(6) 0.7698(9) 0.138(3) Uiso 0.5 1 d D . P A 1
O4 O -0.0565(5) 0.9435(5) 0.750000 0.146(5) Uiso 0.5 2 d DS . P A 1
N4 N -0.1066(5) 0.8934(5) 0.750000 0.072(2) Uiso 0.5 2 d DS . P A 1
O3F O -0.1132(13) 0.8422(9) 0.6710(15) 0.138(3) Uiso 0.25 1 d D . P B 2
O4F O -0.0844(9) 0.9647(8) 0.7033(11) 0.098(4) Uiso 0.25 1 d D . P B 2
O5F O -0.1795(11) 0.9049(13) 0.7797(16) 0.138(3) Uiso 0.25 1 d D . P B 2
N4F N -0.1228(8) 0.9062(9) 0.7145(10) 0.072(2) Uiso 0.25 1 d D . P B 2
H1O6 H 0.075(2) 0.7642(18) 0.639(3) 0.076(12) Uiso 1 1 d D . . . .
H2O6 H 0.011(3) 0.835(3) 0.670(4) 0.14(2) Uiso 1 1 d D . . . .

loop_
_atom_site_aniso_label
_atom_site_aniso_U_11
_atom_site_aniso_U_22
_atom_site_aniso_U_33
_atom_site_aniso_U_23
_atom_site_aniso_U_13
_atom_site_aniso_U_12
CU1 0.0416(6) 0.0307(5) 0.0830(8) 0.000 0.000 0.0008(5)
O1 0.0692(16) 0.0638(15) 0.0499(13) -0.0176(11) 0.0003(11) 0.0193(13)
O2 0.084(6) 0.115(8) 0.074(5) 0.000 0.000 -0.010(5)
O6 0.0585(17) 0.0674(18) 0.101(2) 0.0184(16) 0.0161(16) 0.0030(15)
N1 0.0394(16) 0.0357(15) 0.130(3) 0.0078(16) 0.0053(16) 0.0044(13)
N2 0.0492(15) 0.0470(14) 0.0322(11) -0.0038(10) -0.0052(10) 0.0077(13)
N3 0.0426(14) 0.0448(14) 0.0444(14) -0.0080(11) -0.0081(11) 0.0101(12)
C1 0.0341(16) 0.0332(15) 0.071(2) 0.0036(14) 0.0057(14) 0.0039(13)
C2 0.0356(15) 0.0398(16) 0.0427(15) 0.0054(12) 0.0021(12) 0.0034(12)
C3 0.0443(17) 0.0502(19) 0.0550(18) 0.0008(15) -0.0060(14) 0.0050(15)
C4 0.0433(19) 0.064(2) 0.078(2) 0.0096(19) -0.0090(17) 0.0135(18)
C5 0.048(2) 0.049(2) 0.127(4) 0.018(2) 0.005(2) 0.0136(18)
C6 0.0354(15) 0.0341(14) 0.0349(13) 0.0007(11) -0.0024(11) -0.0010(12)
C7 0.0489(18) 0.0387(16) 0.0443(16) -0.0042(13) -0.0002(13) 0.0011(14)

loop_
_atom_type_symbol
_atom_type_description
_atom_type_scat_dispersion_real
_atom_type_scat_dispersion_imag
_atom_type_scat_source
Cu Cu 0.3201 1.2651 'International Tables Vol C Tables 4.2.6.8 and 6.1.1.4'
O O 0.0106 0.0060 'International Tables Vol C Tables 4.2.6.8 and 6.1.1.4'
N N 0.0061 0.0033 'International Tables Vol C Tables 4.2.6.8 and 6.1.1.4'
C C 0.0033 0.0016 'International Tables Vol C Tables 4.2.6.8 and 6.1.1.4'
H H 0.0000 0.0000 'International Tables Vol C Tables 4.2.6.8 and 6.1.1.4'

loop_
_geom_angle_atom_site_label_1
_geom_angle_atom_site_label_2
_geom_angle_atom_site_label_3
_geom_angle
_geom_angle_site_symmetry_1
_geom_angle_site_symmetry_3
CU1 CU1 N1 87.22(12) 5_556 .
CU1 CU1 N1 87.22(12) 5_556 2
N1 CU1 N1 174.4(2) . 2
CU1 CU1 O2 180.0 5_556 .
N1 CU1 O2 92.78(12) . .
N1 CU1 O2 92.78(12) 2 .
CU1 CU1 N1 62.50(10) 5_556 6_556
N1 CU1 N1 98.36(16) . 6_556
N1 CU1 N1 79.04(16) 2 6_556
O2 CU1 N1 117.50(10) . 6_556
CU1 CU1 N1 62.50(10) 5_556 5_556
N1 CU1 N1 79.04(16) . 5_556
N1 CU1 N1 98.36(16) 2 5_556
O2 CU1 N1 117.50(10) . 5_556
N1 CU1 N1 125.00(19) 6_556 5_556
CU1 O2 H1O2 109.5 . .
CU1 O2 H2O2 109.5 . .
H1O2 O2 H2O2 109.5 . .
H1O6 O6 H2O6 114(5) . .
C5 N1 C1 118.2(3) . .
C5 N1 CU1 120.6(3) . .
C1 N1 CU1 115.9(2) . .
C5 N1 CU1 131.9(3) . 5_556
C1 N1 CU1 109.5(2) . 5_556
CU1 N1 CU1 30.28(8) . 5_556
C7 N2 C6 111.6(2) . .
C7 N2 H1N2 124.2 . .
C6 N2 H1N2 124.2 . .
C7 N3 C6 112.9(2) . 5_556
C7 N3 H1N3 123.6 . .
C6 N3 H1N3 123.6 5_556 .
N1 C1 C2 123.1(3) . .
N1 C1 C1 114.97(19) . 5_556
C2 C1 C1 121.92(17) . 5_556
C1 C2 C3 118.2(3) . .
C1 C2 C6 120.7(3) . .
C3 C2 C6 121.1(3) . .
C4 C3 C2 118.9(3) . .
C4 C3 H3 120.6 . .
C2 C3 H3 120.6 . .
C3 C4 C5 119.5(3) . .
C3 C4 H4 120.2 . .
C5 C4 H4 120.2 . .
N1 C5 C4 122.1(3) . .
N1 C5 H5 119.0 . .
C4 C5 H5 119.0 . .
N2 C6 N3 114.0(2) . 5_556
N2 C6 C2 112.6(2) . .
N3 C6 C2 110.7(2) 5_556 .
N2 C6 C6 102.1(3) . 5_556
N3 C6 C6 101.1(2) 5_556 5_556
C2 C6 C6 115.59(15) . 5_556
O1 C7 N3 125.4(3) . .
O1 C7 N2 126.2(3) . .
N3 C7 N2 108.4(2) . .
O4a N4a O3 121.8(5) . 7_466
O4a N4a O3 121.8(5) . .
O3a N4a O3 116.3(10) 7_466 .
O5Fb O3Fb N4F 93(2) 7_466 .
O5Fb O3Fb N4F 48.9(15) 7_466 7_466
N4Fb O3Fb N4F 44.6(13) . 7_466
N4Fb O4Fb O4F 76.7(11) . 7_466
N4Fb O4Fb N4F 38.4(10) . 7_466
O4Fb O4Fb N4F 38.8(5) 7_466 7_466
O3Fb O5Fb N4F 103(2) 7_466 .
O3Fb O5Fb N4F 54.2(16) 7_466 7_466
N4Fb O5Fb N4F 48.5(13) . 7_466
N4Fb N4Fb O4F 102.7(11) 7_466 .
N4Fb N4Fb O3F 87.8(16) 7_466 .
O4Fb N4Fb O3F 126.4(13) . .
N4Fb N4Fb O5F 75.9(15) 7_466 .
O4Fb N4Fb O5F 120.1(12) . .
O3Fb N4Fb O5F 113.5(11) . .
N4Fb N4Fb O5F 55.5(11) 7_466 7_466
O4Fb N4Fb O5F 128.8(16) . 7_466
O3Fb N4Fb O5F 32.3(11) . 7_466
O5Fb N4Fb O5F 100.2(16) . 7_466
N4Fb N4Fb O3F 47.6(10) 7_466 7_466
O4Fb N4Fb O3F 118.0(14) . 7_466
O3Fb N4Fb O3F 107.8(16) . 7_466
O5Fb N4Fb O3F 28.3(11) . 7_466
O5Fb N4Fb O3F 82.8(10) 7_466 7_466
N4Fb N4Fb O4F 38.9(5) 7_466 7_466
O4Fb N4Fb O4F 64.5(13) . 7_466
O3Fb N4Fb O4F 104.4(14) . 7_466
O5Fb N4Fb O4F 101.0(14) . 7_466
O5Fb N4Fb O4F 78.7(10) 7_466 7_466
O3Fb N4Fb O4F 75.8(9) 7_466 7_466

loop_
_geom_bond_atom_site_label_1
_geom_bond_atom_site_label_2
_geom_bond_distance
_geom_bond_site_symmetry_2
CU1 CU1 1.096(2) 5_556
CU1 N1 1.928(3) .
CU1 N1 1.928(3) 2
CU1 O2 2.155(8) .
CU1 N1 2.171(3) 6_556
CU1 N1 2.171(3) 5_556
O1 C7 1.225(4) .
O2 H1O2 0.9600 .
O2 H2O2 0.9600 .
O6 H1O6 0.964(19) .
O6 H2O6 0.95(2) .
N1 C5 1.335(5) .
N1 C1 1.349(4) .
N1 CU1 2.171(3) 5_556
N2 C7 1.362(4) .
N2 C6 1.442(3) .
N2 H1N2 0.8600 .
N3 C7 1.350(4) .
N3 C6 1.444(4) 5_556
N3 H1N3 0.8600 .
C1 C2 1.367(4) .
C1 C1 1.468(6) 5_556
C2 C3 1.396(4) .
C2 C6 1.510(4) .
C3 C4 1.374(5) .
C3 H3 0.9300 .
C4 C5 1.377(6) .
C4 H4 0.9300 .
C5 H5 0.9300 .
C6 N3 1.444(4) 5_556
C6 C6 1.571(5) 5_556
O3a N4 1.237(8) .
O4a N4 1.157(11) .
N4a O3 1.237(8) 7_466
O3Fb O5F 0.79(2) 7_466
O3Fb N4F 1.199(12) .
O3Fb N4F 1.62(2) 7_466
O4Fb N4F 1.152(12) .
O4Fb O4F 1.66(3) 7_466
O4Fb N4F 1.790(18) 7_466
O5Fb O3F 0.79(2) 7_466
O5Fb N4F 1.253(12) .
O5Fb N4F 1.47(2) 7_466
N4Fb N4F 1.14(3) 7_466
N4Fb O5F 1.47(2) 7_466
N4Fb O3F 1.62(2) 7_466
N4Fb O4F 1.790(18) 7_466

loop_
_geom_hbond_atom_site_label_D
_geom_hbond_atom_site_label_H
_geom_hbond_atom_site_label_A
_geom_hbond_distance_DH
_geom_hbond_distance_HA
_geom_hbond_distance_DA
_geom_hbond_angle_DHA
_geom_hbond_site_symmetry_A
N2 H1N2 O1_$3 0.86 2.03 2.829(3) 153.8 12_667
N3 H1N3 O6_$4 0.86 1.92 2.749(4) 162.4 6_566
O2 H1O2 O3a_$5 0.96 2.04 2.958(11) 158.9 14
O2 H2O2 O3a_$6 0.96 1.95 2.863(10) 158.7 11_557
O2 H1O2 O3a_$3 0.96 2.47 2.863(10) 104.5 12_667
O2 H2O2 O3a_$7 0.96 2.36 2.958(11) 120.3 13_665
O6 H1O6 O1 0.964(19) 1.80(2) 2.767(4) 177(4) .
O6 H2O6 O3a 0.95(2) 2.12(4) 2.947(11) 146(5) .
